data_7128993
loop_
_publ_author_name
'Singh, Hardeep'
'MacKay, Alyson'
'Sheibany, Nooshin'
'Chen, Fei'
'Mosser, Ma\"elle'
'Rouet, Pierre-\'Etienne'
'Rousseau, Fr\'ed\'eric'
'Askari, Mohammad S.'
'Ottenwaelder, Xavier'

_publ_section_title
;
 Intramolecular H-bond stabilization of a primary hydroxylamine in
 salen-type metal complexes.
;
_journal_issue 80
_journal_name_full 'Chemical communications (Cambridge, England)'
_journal_page_first 10403
_journal_page_last 10406
_journal_paper_doi 10.1039/d1cc03077a
_journal_volume 57
_journal_year 2021
_chemical_formula_moiety 'C23 H31 Cu N3 O4 S'
_chemical_formula_sum 'C23 H31 Cu N3 O4 S'
_chemical_formula_weight 509.11
_space_group_crystal_system monoclinic
_space_group_IT_number 14
_space_group_name_Hall '-P 2ybc'
_space_group_name_H-M_alt 'P 1 21/c 1'
_atom_sites_solution_hydrogens geom
_audit_creation_method SHELXL-2017/1
_audit_update_record
;
2021-06-07 deposited with the CCDC.	2021-08-02 downloaded from the CCDC.
;
_cell_angle_alpha 90
_cell_angle_beta 100.5390(10)
_cell_angle_gamma 90
_cell_formula_units_Z 4
_cell_length_a 18.1906(3)
_cell_length_b 12.7306(2)
_cell_length_c 10.9264(2)
_cell_measurement_reflns_used 9860
_cell_measurement_temperature 110(2)
_cell_measurement_theta_max 67.31
_cell_measurement_theta_min 2.47
_cell_volume 2487.62(7)
_computing_cell_refinement 'Bruker SAINT'
_computing_data_collection 'Bruker APEX2'
_computing_data_reduction 'Bruker SAINT'
_computing_molecular_graphics 'Bruker SHELXTL'
_computing_publication_material 'Bruker SHELXTL'
_computing_structure_refinement 'SHELXL-2017/1 (Sheldrick, 2017)'
_computing_structure_solution 'SHELXT 2014/5 (Sheldrick, 2014)'
_diffrn_ambient_temperature 110(2)
_diffrn_measured_fraction_theta_full 0.994
_diffrn_measured_fraction_theta_max 0.986
_diffrn_measurement_device_type 'Bruker APEX-II CCD'
_diffrn_measurement_method '\f and \w scans'
_diffrn_radiation_type CuK\a
_diffrn_radiation_wavelength 1.54178
_diffrn_reflns_av_R_equivalents 0.0492
_diffrn_reflns_av_unetI/netI 0.0415
_diffrn_reflns_Laue_measured_fraction_full 0.994
_diffrn_reflns_Laue_measured_fraction_max 0.986
_diffrn_reflns_limit_h_max 21
_diffrn_reflns_limit_h_min -21
_diffrn_reflns_limit_k_max 15
_diffrn_reflns_limit_k_min -15
_diffrn_reflns_limit_l_max 12
_diffrn_reflns_limit_l_min -13
_diffrn_reflns_number 22219
_diffrn_reflns_point_group_measured_fraction_full 0.994
_diffrn_reflns_point_group_measured_fraction_max 0.986
_diffrn_reflns_theta_full 67.679
_diffrn_reflns_theta_max 68.494
_diffrn_reflns_theta_min 2.471
_exptl_absorpt_coefficient_mu 2.293
_exptl_absorpt_correction_T_max 0.7530
_exptl_absorpt_correction_T_min 0.6466
_exptl_absorpt_correction_type multi-scan
_exptl_absorpt_process_details 'SADABS-2016/2 - Bruker AXS'
_exptl_crystal_colour blue
_exptl_crystal_density_diffrn 1.359
_exptl_crystal_description plate
_exptl_crystal_F_000 1068
_exptl_crystal_size_max 0.188
_exptl_crystal_size_mid 0.146
_exptl_crystal_size_min 0.103
_refine_diff_density_max 0.712
_refine_diff_density_min -0.838
_refine_diff_density_rms 0.103
_refine_ls_extinction_method none
_refine_ls_goodness_of_fit_ref 1.103
_refine_ls_hydrogen_treatment constr
_refine_ls_matrix_type full
_refine_ls_number_parameters 296
_refine_ls_number_reflns 4524
_refine_ls_number_restraints 0
_refine_ls_restrained_S_all 1.103
_refine_ls_R_factor_all 0.0636
_refine_ls_R_factor_gt 0.0435
_refine_ls_shift/su_max 0.001
_refine_ls_shift/su_mean 0.000
_refine_ls_structure_factor_coef Fsqd
_refine_ls_weighting_details 'w=1/[\s^2^(Fo^2^)+(0.0766P)^2^+0.8887P] where P=(Fo^2^+2Fc^2^)/3'
_refine_ls_weighting_scheme calc
_refine_ls_wR_factor_gt 0.1197
_refine_ls_wR_factor_ref 0.1342
_reflns_Friedel_coverage 0.000
_reflns_number_gt 3562
_reflns_number_total 4524
_reflns_threshold_expression 'I > 2\s(I)'
_cod_data_source_file d1cc03077a2.cif
_cod_data_source_block cu_Fei18_0ma_a
_cod_depositor_comments 'Adding full bibliography for 7128990--7128999.cif.'
_cod_original_sg_symbol_H-M 'P 21/c'
_cod_database_code 7128993
_shelx_shelxl_version_number 2017/1
_shelx_space_group_comment
; 
The symmetry employed for this shelxl refinement is uniquely defined 
by the following loop, which should always be used as a source of 
symmetry information in preference to the above space-group names. 
They are only intended as comments. 
;
_shelx_estimated_absorpt_t_min 0.672
_shelx_estimated_absorpt_t_max 0.798

loop_
_space_group_symop_operation_xyz
'x, y, z'
'-x, y+1/2, -z+1/2'
'-x, -y, -z'
'x, -y-1/2, z-1/2'

loop_
_atom_site_label
_atom_site_type_symbol
_atom_site_fract_x
_atom_site_fract_y
_atom_site_fract_z
_atom_site_U_iso_or_equiv
_atom_site_adp_type
_atom_site_occupancy
_atom_site_site_symmetry_order
_atom_site_calc_flag
_atom_site_refinement_flags_posn
_atom_site_refinement_flags_adp
_atom_site_refinement_flags_occupancy
_atom_site_disorder_assembly
_atom_site_disorder_group
Cu1 Cu 0.88680(2) 0.58579(3) 0.44754(4) 0.02427(16) Uani 1 1 d . . . . .
S1 S 1.00011(4) 0.52519(5) 0.28052(7) 0.0252(2) Uani 1 1 d . . . . .
O1 O 0.83713(14) 0.37155(18) 0.4691(2) 0.0490(6) Uani 1 1 d . . . . .
H1A H 0.809286 0.414124 0.497659 0.074 Uiso 1 1 calc R U . . .
O2 O 0.79602(11) 0.56299(15) 0.50887(19) 0.0279(5) Uani 1 1 d . . . . .
O3 O 1.03863(11) 0.56515(16) 0.18652(19) 0.0309(5) Uani 1 1 d . . . . .
O4 O 1.03868(11) 0.44545(16) 0.36449(19) 0.0304(5) Uani 1 1 d . . . . .
N1 N 0.88771(14) 0.42774(17) 0.4089(2) 0.0274(6) Uani 1 1 d . . . . .
H1 H 0.939191 0.400675 0.441380 0.033 Uiso 1 1 calc R U . . .
N2 N 0.97316(13) 0.61511(17) 0.3625(2) 0.0251(5) Uani 1 1 d . . . . .
N3 N 0.87523(13) 0.73601(18) 0.4446(2) 0.0268(6) Uani 1 1 d . . . . .
C1 C 0.87191(17) 0.4107(2) 0.2762(3) 0.0274(7) Uani 1 1 d . . . . .
C2 C 0.80987(18) 0.3559(2) 0.2176(3) 0.0388(8) Uani 1 1 d . . . . .
H2 H 0.775885 0.326823 0.264888 0.047 Uiso 1 1 calc R U . . .
C3 C 0.79743(19) 0.3435(3) 0.0889(3) 0.0439(9) Uani 1 1 d . . . . .
H3 H 0.755113 0.304918 0.048772 0.053 Uiso 1 1 calc R U . . .
C4 C 0.84551(18) 0.3863(3) 0.0193(3) 0.0369(8) Uani 1 1 d . . . . .
H4 H 0.836963 0.375951 -0.068270 0.044 Uiso 1 1 calc R U . . .
C5 C 0.90609(17) 0.4441(2) 0.0763(3) 0.0296(7) Uani 1 1 d . . . . .
H5 H 0.938669 0.475156 0.027880 0.036 Uiso 1 1 calc R U . . .
C6 C 0.91955(16) 0.4570(2) 0.2045(3) 0.0254(6) Uani 1 1 d . . . . .
C7 C 0.96084(17) 0.7199(2) 0.3013(3) 0.0300(7) Uani 1 1 d . . . . .
H7A H 0.922287 0.715467 0.224788 0.036 Uiso 1 1 calc R U . . .
H7AB H 1.007776 0.746696 0.279097 0.036 Uiso 1 1 calc R U . . .
C8 C 0.93511(17) 0.7906(2) 0.3960(3) 0.0316(7) Uani 1 1 d . . . . .
H8A H 0.977305 0.806081 0.464663 0.038 Uiso 1 1 calc R U . . .
H8AB H 0.916215 0.857723 0.356670 0.038 Uiso 1 1 calc R U . . .
C9 C 0.82104(16) 0.7865(2) 0.4771(3) 0.0281(7) Uani 1 1 d . . . . .
H9 H 0.820679 0.860515 0.465748 0.034 Uiso 1 1 calc R U . . .
C10 C 0.76069(16) 0.7427(2) 0.5289(3) 0.0287(7) Uani 1 1 d . . . . .
C11 C 0.75091(15) 0.6336(2) 0.5446(3) 0.0269(6) Uani 1 1 d . . . . .
C12 C 0.68866(17) 0.6000(2) 0.5986(3) 0.0324(7) Uani 1 1 d . . . . .
C13 C 0.64163(17) 0.6771(3) 0.6310(3) 0.0368(8) Uani 1 1 d . . . . .
H13 H 0.600277 0.654596 0.666339 0.044 Uiso 1 1 calc R U . . .
C14 C 0.65045(17) 0.7853(3) 0.6157(3) 0.0335(7) Uani 1 1 d . . . . .
C15 C 0.71032(17) 0.8161(2) 0.5652(3) 0.0333(7) Uani 1 1 d . . . . .
H15 H 0.718408 0.888930 0.554102 0.040 Uiso 1 1 calc R U . . .
C16 C 0.67436(18) 0.4837(3) 0.6216(3) 0.0401(8) Uani 1 1 d . . . . .
C17 C 0.7419(2) 0.4386(3) 0.7116(3) 0.0434(9) Uani 1 1 d . . . . .
H17A H 0.746184 0.473237 0.792743 0.065 Uiso 1 1 calc R U . . .
H17B H 0.787540 0.450932 0.678077 0.065 Uiso 1 1 calc R U . . .
H17C H 0.734917 0.362964 0.721457 0.065 Uiso 1 1 calc R U . . .
C18 C 0.6588(2) 0.4227(3) 0.4977(4) 0.0486(10) Uani 1 1 d . . . . .
H18A H 0.655247 0.347494 0.514831 0.073 Uiso 1 1 calc R U . . .
H18B H 0.699699 0.434780 0.452107 0.073 Uiso 1 1 calc R U . . .
H18C H 0.611681 0.447024 0.447534 0.073 Uiso 1 1 calc R U . . .
C19 C 0.6059(2) 0.4669(3) 0.6842(5) 0.0667(13) Uani 1 1 d . . . . .
H19A H 0.599311 0.391619 0.697573 0.100 Uiso 1 1 calc R U . . .
H19B H 0.561149 0.494863 0.630451 0.100 Uiso 1 1 calc R U . . .
H19C H 0.613811 0.503472 0.764477 0.100 Uiso 1 1 calc R U . . .
C20 C 0.59317(19) 0.8614(3) 0.6538(3) 0.0413(8) Uani 1 1 d . . . . .
C21 C 0.6202(2) 0.9758(3) 0.6518(4) 0.0578(11) Uani 1 1 d . . . . .
H21A H 0.583897 1.022421 0.680417 0.087 Uiso 1 1 calc R U . . .
H21B H 0.624944 0.995030 0.566742 0.087 Uiso 1 1 calc R U . . .
H21C H 0.668849 0.982921 0.706953 0.087 Uiso 1 1 calc R U . . .
C22 C 0.5815(2) 0.8362(3) 0.7863(3) 0.0483(9) Uani 1 1 d . . . . .
H22A H 0.629400 0.840824 0.844019 0.072 Uiso 1 1 calc R U . . .
H22B H 0.561285 0.764957 0.788506 0.072 Uiso 1 1 calc R U . . .
H22C H 0.546207 0.886662 0.811026 0.072 Uiso 1 1 calc R U . . .
C23 C 0.5190(2) 0.8500(3) 0.5628(4) 0.0568(11) Uani 1 1 d . . . . .
H23A H 0.501567 0.777160 0.563279 0.085 Uiso 1 1 calc R U . . .
H23B H 0.526119 0.868671 0.478728 0.085 Uiso 1 1 calc R U . . .
H23C H 0.481669 0.896840 0.588001 0.085 Uiso 1 1 calc R U . . .

loop_
_atom_site_aniso_label
_atom_site_aniso_U_11
_atom_site_aniso_U_22
_atom_site_aniso_U_33
_atom_site_aniso_U_23
_atom_site_aniso_U_13
_atom_site_aniso_U_12
Cu1 0.0292(3) 0.0183(2) 0.0271(3) -0.00004(16) 0.00989(19) -0.00024(15)
S1 0.0303(4) 0.0232(4) 0.0235(4) -0.0007(3) 0.0086(3) 0.0002(3)
O1 0.0623(17) 0.0336(13) 0.0589(17) 0.0023(12) 0.0312(13) -0.0050(11)
O2 0.0295(11) 0.0221(10) 0.0348(13) 0.0009(9) 0.0128(9) 0.0005(8)
O3 0.0377(12) 0.0323(11) 0.0268(12) -0.0017(9) 0.0163(10) -0.0022(9)
O4 0.0340(11) 0.0305(11) 0.0274(12) -0.0004(9) 0.0080(9) 0.0040(8)
N1 0.0329(14) 0.0216(12) 0.0311(15) 0.0034(10) 0.0152(11) -0.0032(10)
N2 0.0334(13) 0.0205(11) 0.0231(14) -0.0020(10) 0.0097(11) 0.0001(10)
N3 0.0288(13) 0.0222(12) 0.0307(15) -0.0004(10) 0.0092(11) -0.0017(10)
C1 0.0371(17) 0.0181(14) 0.0283(18) -0.0019(11) 0.0090(14) 0.0027(11)
C2 0.0418(19) 0.0276(16) 0.050(2) -0.0107(14) 0.0153(16) -0.0072(14)
C3 0.0404(19) 0.0398(19) 0.050(2) -0.0165(16) 0.0049(16) -0.0074(15)
C4 0.0440(19) 0.0352(17) 0.030(2) -0.0076(14) 0.0023(15) 0.0047(14)
C5 0.0365(17) 0.0221(14) 0.0296(19) -0.0007(13) 0.0046(14) 0.0078(12)
C6 0.0315(15) 0.0178(13) 0.0281(18) -0.0023(11) 0.0083(13) 0.0040(11)
C7 0.0389(17) 0.0217(14) 0.0323(18) -0.0005(12) 0.0143(14) -0.0048(12)
C8 0.0399(17) 0.0192(14) 0.0390(19) -0.0007(12) 0.0157(14) -0.0042(12)
C9 0.0328(16) 0.0190(14) 0.0319(18) 0.0005(12) 0.0046(13) 0.0001(11)
C10 0.0303(16) 0.0291(15) 0.0270(17) -0.0009(12) 0.0060(13) 0.0035(12)
C11 0.0268(14) 0.0277(15) 0.0269(17) 0.0023(12) 0.0065(12) 0.0034(12)
C12 0.0306(16) 0.0326(17) 0.034(2) 0.0062(13) 0.0070(14) 0.0025(12)
C13 0.0316(17) 0.0426(19) 0.038(2) 0.0081(15) 0.0124(14) 0.0069(14)
C14 0.0302(16) 0.0412(18) 0.0298(18) 0.0001(14) 0.0071(13) 0.0082(13)
C15 0.0353(17) 0.0290(16) 0.0348(19) -0.0003(13) 0.0040(14) 0.0086(13)
C16 0.0329(17) 0.0380(18) 0.053(2) 0.0155(16) 0.0178(16) 0.0016(14)
C17 0.051(2) 0.0386(18) 0.045(2) 0.0143(16) 0.0194(18) 0.0096(15)
C18 0.0388(19) 0.0335(19) 0.071(3) 0.0086(17) 0.0042(18) -0.0070(14)
C19 0.055(2) 0.051(2) 0.106(4) 0.031(2) 0.048(3) 0.0084(19)
C20 0.0391(18) 0.048(2) 0.038(2) 0.0010(16) 0.0105(15) 0.0160(15)
C21 0.064(3) 0.044(2) 0.072(3) -0.0033(19) 0.029(2) 0.0225(19)
C22 0.048(2) 0.060(2) 0.039(2) -0.0042(17) 0.0128(17) 0.0176(17)
C23 0.042(2) 0.076(3) 0.050(2) -0.007(2) 0.0006(18) 0.0300(19)

loop_
_atom_type_symbol
_atom_type_description
_atom_type_scat_dispersion_real
_atom_type_scat_dispersion_imag
_atom_type_scat_source
C C 0.0181 0.0091 'International Tables Vol C Tables 4.2.6.8 and 6.1.1.4'
H H 0.0000 0.0000 'International Tables Vol C Tables 4.2.6.8 and 6.1.1.4'
Cu Cu -1.9646 0.5888 'International Tables Vol C Tables 4.2.6.8 and 6.1.1.4'
N N 0.0311 0.0180 'International Tables Vol C Tables 4.2.6.8 and 6.1.1.4'
O O 0.0492 0.0322 'International Tables Vol C Tables 4.2.6.8 and 6.1.1.4'
S S 0.3331 0.5567 'International Tables Vol C Tables 4.2.6.8 and 6.1.1.4'

loop_
_geom_angle_atom_site_label_1
_geom_angle_atom_site_label_2
_geom_angle_atom_site_label_3
_geom_angle
_geom_angle_site_symmetry_1
_geom_angle_site_symmetry_3
_geom_angle_publ_flag
O2 Cu1 N3 93.31(9) . . ?
O2 Cu1 N2 172.50(9) . . ?
N3 Cu1 N2 84.25(9) . . ?
O2 Cu1 N1 87.90(9) . . ?
N3 Cu1 N1 166.97(10) . . ?
N2 Cu1 N1 92.90(9) . . ?
O2 Cu1 O4 93.84(8) . 3_766 ?
N3 Cu1 O4 103.51(9) . 3_766 ?
N2 Cu1 O4 93.62(9) . 3_766 ?
N1 Cu1 O4 89.34(9) . 3_766 ?
O3 S1 O4 117.01(12) . . ?
O3 S1 N2 112.92(12) . . ?
O4 S1 N2 108.07(12) . . ?
O3 S1 C6 107.90(13) . . ?
O4 S1 C6 102.42(13) . . ?
N2 S1 C6 107.68(13) . . ?
N1 O1 H1A 109.5 . . ?
C11 O2 Cu1 128.43(18) . . ?
S1 O4 Cu1 145.72(13) . 3_766 ?
O1 N1 C1 111.3(2) . . ?
O1 N1 Cu1 111.59(17) . . ?
C1 N1 Cu1 110.26(17) . . ?
O1 N1 H1 107.8 . . ?
C1 N1 H1 107.8 . . ?
Cu1 N1 H1 107.8 . . ?
C7 N2 S1 115.47(19) . . ?
C7 N2 Cu1 107.98(17) . . ?
S1 N2 Cu1 118.54(13) . . ?
C9 N3 C8 121.4(2) . . ?
C9 N3 Cu1 125.6(2) . . ?
C8 N3 Cu1 112.92(17) . . ?
C2 C1 C6 119.4(3) . . ?
C2 C1 N1 122.5(3) . . ?
C6 C1 N1 118.0(3) . . ?
C1 C2 C3 119.6(3) . . ?
C1 C2 H2 120.2 . . ?
C3 C2 H2 120.2 . . ?
C4 C3 C2 120.8(3) . . ?
C4 C3 H3 119.6 . . ?
C2 C3 H3 119.6 . . ?
C3 C4 C5 120.0(3) . . ?
C3 C4 H4 120.0 . . ?
C5 C4 H4 120.0 . . ?
C4 C5 C6 120.0(3) . . ?
C4 C5 H5 120.0 . . ?
C6 C5 H5 120.0 . . ?
C5 C6 C1 120.1(3) . . ?
C5 C6 S1 120.6(2) . . ?
C1 C6 S1 119.1(2) . . ?
N2 C7 C8 105.5(2) . . ?
N2 C7 H7A 110.7 . . ?
C8 C7 H7A 110.7 . . ?
N2 C7 H7AB 110.7 . . ?
C8 C7 H7AB 110.7 . . ?
H7A C7 H7AB 108.8 . . ?
N3 C8 C7 108.0(2) . . ?
N3 C8 H8A 110.1 . . ?
C7 C8 H8A 110.1 . . ?
N3 C8 H8AB 110.1 . . ?
C7 C8 H8AB 110.1 . . ?
H8A C8 H8AB 108.4 . . ?
N3 C9 C10 126.6(3) . . ?
N3 C9 H9 116.7 . . ?
C10 C9 H9 116.7 . . ?
C11 C10 C15 120.8(3) . . ?
C11 C10 C9 123.4(3) . . ?
C15 C10 C9 115.7(3) . . ?
O2 C11 C10 122.2(3) . . ?
O2 C11 C12 119.9(3) . . ?
C10 C11 C12 117.9(3) . . ?
C13 C12 C11 117.6(3) . . ?
C13 C12 C16 120.6(3) . . ?
C11 C12 C16 121.7(3) . . ?
C12 C13 C14 125.1(3) . . ?
C12 C13 H13 117.5 . . ?
C14 C13 H13 117.5 . . ?
C15 C14 C13 116.6(3) . . ?
C15 C14 C20 124.0(3) . . ?
C13 C14 C20 119.3(3) . . ?
C14 C15 C10 121.9(3) . . ?
C14 C15 H15 119.1 . . ?
C10 C15 H15 119.1 . . ?
C12 C16 C17 109.0(3) . . ?
C12 C16 C18 110.7(3) . . ?
C17 C16 C18 111.7(3) . . ?
C12 C16 C19 112.5(3) . . ?
C17 C16 C19 106.2(3) . . ?
C18 C16 C19 106.6(3) . . ?
C16 C17 H17A 109.5 . . ?
C16 C17 H17B 109.5 . . ?
H17A C17 H17B 109.5 . . ?
C16 C17 H17C 109.5 . . ?
H17A C17 H17C 109.5 . . ?
H17B C17 H17C 109.5 . . ?
C16 C18 H18A 109.5 . . ?
C16 C18 H18B 109.5 . . ?
H18A C18 H18B 109.5 . . ?
C16 C18 H18C 109.5 . . ?
H18A C18 H18C 109.5 . . ?
H18B C18 H18C 109.5 . . ?
C16 C19 H19A 109.5 . . ?
C16 C19 H19B 109.5 . . ?
H19A C19 H19B 109.5 . . ?
C16 C19 H19C 109.5 . . ?
H19A C19 H19C 109.5 . . ?
H19B C19 H19C 109.5 . . ?
C23 C20 C14 109.0(3) . . ?
C23 C20 C22 109.6(3) . . ?
C14 C20 C22 110.0(3) . . ?
C23 C20 C21 109.1(3) . . ?
C14 C20 C21 111.1(3) . . ?
C22 C20 C21 108.1(3) . . ?
C20 C21 H21A 109.5 . . ?
C20 C21 H21B 109.5 . . ?
H21A C21 H21B 109.5 . . ?
C20 C21 H21C 109.5 . . ?
H21A C21 H21C 109.5 . . ?
H21B C21 H21C 109.5 . . ?
C20 C22 H22A 109.5 . . ?
C20 C22 H22B 109.5 . . ?
H22A C22 H22B 109.5 . . ?
C20 C22 H22C 109.5 . . ?
H22A C22 H22C 109.5 . . ?
H22B C22 H22C 109.5 . . ?
C20 C23 H23A 109.5 . . ?
C20 C23 H23B 109.5 . . ?
H23A C23 H23B 109.5 . . ?
C20 C23 H23C 109.5 . . ?
H23A C23 H23C 109.5 . . ?
H23B C23 H23C 109.5 . . ?

loop_
_geom_bond_atom_site_label_1
_geom_bond_atom_site_label_2
_geom_bond_distance
_geom_bond_site_symmetry_2
_geom_bond_publ_flag
Cu1 O2 1.915(2) . ?
Cu1 N3 1.924(2) . ?
Cu1 N2 2.001(2) . ?
Cu1 N1 2.057(2) . ?
Cu1 O4 2.279(2) 3_766 ?
S1 O3 1.438(2) . ?
S1 O4 1.459(2) . ?
S1 N2 1.585(2) . ?
S1 C6 1.774(3) . ?
O1 N1 1.418(3) . ?
O1 H1A 0.8400 . ?
O2 C11 1.323(3) . ?
N1 C1 1.442(4) . ?
N1 H1 1.0000 . ?
N2 C7 1.490(4) . ?
N3 C9 1.280(4) . ?
N3 C8 1.470(4) . ?
C1 C2 1.380(4) . ?
C1 C6 1.400(4) . ?
C2 C3 1.392(5) . ?
C2 H2 0.9500 . ?
C3 C4 1.373(5) . ?
C3 H3 0.9500 . ?
C4 C5 1.376(4) . ?
C4 H4 0.9500 . ?
C5 C6 1.387(4) . ?
C5 H5 0.9500 . ?
C7 C8 1.509(4) . ?
C7 H7A 0.9900 . ?
C7 H7AB 0.9900 . ?
C8 H8A 0.9900 . ?
C8 H8AB 0.9900 . ?
C9 C10 1.437(4) . ?
C9 H9 0.9500 . ?
C10 C11 1.415(4) . ?
C10 C15 1.415(4) . ?
C11 C12 1.435(4) . ?
C12 C13 1.390(4) . ?
C12 C16 1.531(4) . ?
C13 C14 1.401(5) . ?
C13 H13 0.9500 . ?
C14 C15 1.365(4) . ?
C14 C20 1.535(4) . ?
C15 H15 0.9500 . ?
C16 C17 1.538(5) . ?
C16 C18 1.541(5) . ?
C16 C19 1.542(5) . ?
C17 H17A 0.9800 . ?
C17 H17B 0.9800 . ?
C17 H17C 0.9800 . ?
C18 H18A 0.9800 . ?
C18 H18B 0.9800 . ?
C18 H18C 0.9800 . ?
C19 H19A 0.9800 . ?
C19 H19B 0.9800 . ?
C19 H19C 0.9800 . ?
C20 C23 1.530(5) . ?
C20 C22 1.536(5) . ?
C20 C21 1.539(5) . ?
C21 H21A 0.9800 . ?
C21 H21B 0.9800 . ?
C21 H21C 0.9800 . ?
C22 H22A 0.9800 . ?
C22 H22B 0.9800 . ?
C22 H22C 0.9800 . ?
C23 H23A 0.9800 . ?
C23 H23B 0.9800 . ?
C23 H23C 0.9800 . ?

loop_
_geom_hbond_atom_site_label_D
_geom_hbond_atom_site_label_H
_geom_hbond_atom_site_label_A
_geom_hbond_distance_DH
_geom_hbond_distance_HA
_geom_hbond_distance_DA
_geom_hbond_angle_DHA
_geom_hbond_site_symmetry_A
_geom_hbond_publ_flag
N1 H1 N2 1.00 2.43 3.261(4) 139.5 3_766 yes
N1 H1 O4 1.00 2.21 2.884(3) 123.8 . yes
O1 H1A O2 0.84 1.92 2.609(3) 138.9 . yes
